data_7040712
loop_
_publ_author_name
'Wang, Xiaoqing'
'Liu, Qingsong'
'Qi, Fen'
'Li, Lin'
'Yu, Hai-Dong'
'Liu, Zhipeng'
'Huang, Wei'

_publ_section_title
;
 Benzothiazole-pyrimidine-based BODIPY analogues: promising luminophores
 with fluorescence sensing and imaging ability and asymmetrization-induced
 solid-state emission.
;
_journal_issue 43
_journal_name_full 'Dalton transactions (Cambridge, England : 2003)'
_journal_page_first 17274
_journal_page_last 17280
_journal_paper_doi 10.1039/c6dt03469a
_journal_volume 45
_journal_year 2016
_chemical_formula_sum 'C21 H18 B F2 N5 O S2'
_chemical_formula_weight 469.33
_chemical_name_systematic
; 
 ? 
;
_space_group_IT_number 2
_symmetry_cell_setting triclinic
_symmetry_space_group_name_Hall '-P 1'
_symmetry_space_group_name_H-M 'P -1'
_atom_sites_solution_hydrogens geom
_atom_sites_solution_primary direct
_atom_sites_solution_secondary difmap
_audit_block_doi 10.5517/ccdc.csd.cc1lbv81
_audit_creation_method SHELXL-97
_audit_update_record
;
2016-03-23 deposited with the CCDC.
2016-09-23 downloaded from the CCDC.
;
_cell_angle_alpha 103.584(10)
_cell_angle_beta 95.854(9)
_cell_angle_gamma 113.279(11)
_cell_formula_units_Z 2
_cell_length_a 9.9073(10)
_cell_length_b 11.0350(15)
_cell_length_c 11.0926(11)
_cell_measurement_reflns_used 1250
_cell_measurement_temperature 293(2)
_cell_measurement_theta_max 70.096
_cell_measurement_theta_min 4.19
_cell_volume 1056.7(2)
_computing_structure_refinement 'SHELXL-97 (Sheldrick, 1997)'
_computing_structure_solution 'SHELXS-97 (Sheldrick, 1990)'
_diffrn_ambient_temperature 293(2)
_diffrn_measured_fraction_theta_full 0.999
_diffrn_measured_fraction_theta_max 0.999
_diffrn_measurement_device_type 'CCD area detector'
_diffrn_measurement_method 'phi and omega scans'
_diffrn_radiation_monochromator graphite
_diffrn_radiation_source 'fine-focus sealed tube'
_diffrn_radiation_type CuK\a
_diffrn_radiation_wavelength 1.54184
_diffrn_reflns_av_R_equivalents 0.0425
_diffrn_reflns_av_sigmaI/netI 0.0823
_diffrn_reflns_limit_h_max 11
_diffrn_reflns_limit_h_min -11
_diffrn_reflns_limit_k_max 13
_diffrn_reflns_limit_k_min -13
_diffrn_reflns_limit_l_max 13
_diffrn_reflns_limit_l_min -8
_diffrn_reflns_number 6345
_diffrn_reflns_theta_full 67.23
_diffrn_reflns_theta_max 67.23
_diffrn_reflns_theta_min 4.20
_exptl_absorpt_coefficient_mu 2.658
_exptl_absorpt_correction_T_max 0.8358
_exptl_absorpt_correction_T_min 0.8155
_exptl_absorpt_correction_type multi-scan
_exptl_absorpt_process_details sadabs
_exptl_crystal_colour yellow
_exptl_crystal_density_diffrn 1.475
_exptl_crystal_density_method 'not measured'
_exptl_crystal_description block
_exptl_crystal_F_000 484
_exptl_crystal_size_max 0.08
_exptl_crystal_size_mid 0.07
_exptl_crystal_size_min 0.07
_refine_diff_density_max 0.244
_refine_diff_density_min -0.306
_refine_diff_density_rms 0.067
_refine_ls_extinction_method none
_refine_ls_goodness_of_fit_ref 1.024
_refine_ls_hydrogen_treatment constr
_refine_ls_matrix_type full
_refine_ls_number_parameters 291
_refine_ls_number_reflns 3782
_refine_ls_number_restraints 0
_refine_ls_restrained_S_all 1.024
_refine_ls_R_factor_all 0.0992
_refine_ls_R_factor_gt 0.0563
_refine_ls_shift/su_max 0.000
_refine_ls_shift/su_mean 0.000
_refine_ls_structure_factor_coef Fsqd
_refine_ls_weighting_details 'calc w=1/[\s^2^(Fo^2^)+(0.0494P)^2^+0.0000P] where P=(Fo^2^+2Fc^2^)/3'
_refine_ls_weighting_scheme calc
_refine_ls_wR_factor_gt 0.1178
_refine_ls_wR_factor_ref 0.1520
_reflns_number_gt 2325
_reflns_number_total 3782
_reflns_threshold_expression >2sigma(I)
_cod_data_source_file c6dt03469a2.cif
_cod_data_source_block exp_6378
_cod_depositor_comments 'Adding full bibliography for 7040707--7040713.cif.'
_cod_database_code 7040712

loop_
_symmetry_equiv_pos_as_xyz
'x, y, z'
'-x, -y, -z'

loop_
_atom_site_label
_atom_site_type_symbol
_atom_site_fract_x
_atom_site_fract_y
_atom_site_fract_z
_atom_site_U_iso_or_equiv
_atom_site_adp_type
_atom_site_occupancy
_atom_site_symmetry_multiplicity
_atom_site_calc_flag
_atom_site_refinement_flags
B1 B 0.8836(5) 0.2795(5) 0.3293(5) 0.0452(11) Uani 1 1 d .
F1 F 0.8416(3) 0.1520(2) 0.2420(2) 0.0590(7) Uani 1 1 d .
F2 F 0.7653(2) 0.2766(3) 0.3867(2) 0.0605(7) Uani 1 1 d .
N1 N 1.0255(3) 0.3177(3) 0.4277(3) 0.0420(8) Uani 1 1 d .
N2 N 0.9191(3) 0.3931(3) 0.2594(3) 0.0426(8) Uani 1 1 d .
N3 N 0.8059(4) 0.4703(3) 0.1140(3) 0.0503(9) Uani 1 1 d .
N4 N 1.4469(4) 0.6976(4) 0.3857(4) 0.0652(11) Uani 1 1 d .
N5 N 0.9559(3) 0.6665(3) 0.0589(3) 0.0437(8) Uani 1 1 d .
H27 H 1.0466 0.7271 0.0678 0.052 Uiso 1 1 calc R
O1 O 0.7396(4) 0.1322(4) 0.8982(3) 0.0860(12) Uani 1 1 d .
S1 S 1.30578(11) 0.42561(11) 0.53997(11) 0.0524(3) Uani 1 1 d .
S2 S 0.57627(13) 0.03859(12) 0.84918(12) 0.0610(4) Uani 1 1 d .
C1 C 1.1772(4) 0.2906(4) 0.5846(4) 0.0454(10) Uani 1 1 d .
C2 C 1.2072(5) 0.2319(4) 0.6763(4) 0.0531(11) Uani 1 1 d .
H2 H 1.3045 0.2626 0.7223 0.064 Uiso 1 1 calc R
C3 C 1.0866(5) 0.1265(4) 0.6962(4) 0.0549(11) Uani 1 1 d .
H3 H 1.1030 0.0856 0.7570 0.066 Uiso 1 1 calc R
C5 C 0.9126(5) 0.1392(4) 0.5366(4) 0.0494(10) Uani 1 1 d .
H5 H 0.8150 0.1082 0.4911 0.059 Uiso 1 1 calc R
C6 C 1.0325(4) 0.2454(4) 0.5155(4) 0.0430(9) Uani 1 1 d .
C7 C 1.1612(4) 0.4180(4) 0.4319(4) 0.0423(9) Uani 1 1 d .
C8 C 1.1828(4) 0.5056(4) 0.3563(4) 0.0403(9) Uani 1 1 d .
C9 C 1.3292(4) 0.6120(4) 0.3714(4) 0.0453(10) Uani 1 1 d .
C10 C 1.0597(4) 0.4979(4) 0.2716(3) 0.0394(9) Uani 1 1 d .
C11 C 1.0715(4) 0.5888(4) 0.2029(3) 0.0396(9) Uani 1 1 d .
H11 H 1.1650 0.6595 0.2084 0.048 Uiso 1 1 calc R
C12 C 0.9436(4) 0.5755(4) 0.1248(4) 0.0421(9) Uani 1 1 d .
C13 C 0.8026(5) 0.3874(4) 0.1804(4) 0.0514(11) Uani 1 1 d .
H13 H 0.7091 0.3157 0.1726 0.062 Uiso 1 1 calc R
C14 C 0.8467(4) 0.6798(4) -0.0218(4) 0.0440(10) Uani 1 1 d .
C15 C 0.6942(5) 0.5903(4) -0.0564(4) 0.0524(11) Uani 1 1 d .
H15 H 0.6564 0.5155 -0.0246 0.063 Uiso 1 1 calc R
C18 C 0.8029(6) 0.8132(5) -0.1506(5) 0.0697(14) Uani 1 1 d .
H18 H 0.8399 0.8888 -0.1815 0.084 Uiso 1 1 calc R
C4A C 0.9424(5) 0.0806(5) 0.6277(4) 0.0565(12) Uani 1 1 d .
H4A H 0.8635 0.0089 0.6429 0.068 Uiso 1 1 calc R
C19B C 0.8996(5) 0.7918(4) -0.0681(4) 0.0550(11) Uani 1 1 d .
H19B H 1.0012 0.8534 -0.0437 0.066 Uiso 1 1 calc R
C1C C 0.5448(6) -0.0014(5) 0.6811(5) 0.0811(17) Uani 1 1 d .
H1C1 H 0.5884 0.0825 0.6584 0.122 Uiso 1 1 calc R
H1C2 H 0.4385 -0.0475 0.6454 0.122 Uiso 1 1 calc R
H1C3 H 0.5905 -0.0608 0.6486 0.122 Uiso 1 1 calc R
C16D C 0.5993(5) 0.6137(5) -0.1389(4) 0.0605(12) Uani 1 1 d .
H16D H 0.4972 0.5538 -0.1620 0.073 Uiso 1 1 calc R
C17E C 0.6520(5) 0.7232(5) -0.1874(4) 0.0618(12) Uani 1 1 d .
H17E H 0.5870 0.7363 -0.2441 0.074 Uiso 1 1 calc R
C1F C 0.4790(5) 0.1440(5) 0.8774(5) 0.0796(16) Uani 1 1 d .
H1F1 H 0.4912 0.1814 0.9673 0.119 Uiso 1 1 calc R
H1F2 H 0.3739 0.0893 0.8390 0.119 Uiso 1 1 calc R
H1F3 H 0.5192 0.2182 0.8411 0.119 Uiso 1 1 calc R

loop_
_atom_site_aniso_label
_atom_site_aniso_U_11
_atom_site_aniso_U_22
_atom_site_aniso_U_33
_atom_site_aniso_U_23
_atom_site_aniso_U_13
_atom_site_aniso_U_12
B1 0.037(2) 0.042(3) 0.056(3) 0.023(2) 0.010(2) 0.012(2)
F1 0.0693(17) 0.0406(13) 0.0538(15) 0.0121(11) -0.0004(12) 0.0149(12)
F2 0.0447(14) 0.0752(17) 0.0714(17) 0.0374(14) 0.0217(13) 0.0248(13)
N1 0.0398(18) 0.0457(19) 0.0413(18) 0.0198(15) 0.0086(15) 0.0157(15)
N2 0.0368(18) 0.0440(18) 0.0438(19) 0.0154(15) 0.0038(14) 0.0143(15)
N3 0.0396(19) 0.054(2) 0.054(2) 0.0257(18) 0.0009(16) 0.0137(16)
N4 0.045(2) 0.065(2) 0.077(3) 0.032(2) 0.007(2) 0.010(2)
N5 0.0411(18) 0.0436(18) 0.0465(19) 0.0191(15) 0.0057(15) 0.0161(15)
O1 0.050(2) 0.091(3) 0.101(3) 0.032(2) -0.0031(19) 0.0169(19)
S1 0.0408(6) 0.0566(6) 0.0575(7) 0.0292(5) 0.0016(5) 0.0143(5)
S2 0.0488(7) 0.0547(7) 0.0785(9) 0.0333(6) 0.0097(6) 0.0150(5)
C1 0.045(2) 0.046(2) 0.044(2) 0.0178(19) 0.0103(18) 0.0173(19)
C2 0.059(3) 0.060(3) 0.049(3) 0.025(2) 0.011(2) 0.029(2)
C3 0.073(3) 0.060(3) 0.051(3) 0.031(2) 0.024(2) 0.037(2)
C5 0.048(2) 0.056(3) 0.053(3) 0.026(2) 0.016(2) 0.026(2)
C6 0.045(2) 0.044(2) 0.045(2) 0.0184(18) 0.0141(18) 0.0207(18)
C7 0.039(2) 0.045(2) 0.044(2) 0.0127(18) 0.0069(18) 0.0191(18)
C8 0.035(2) 0.041(2) 0.041(2) 0.0140(17) 0.0046(17) 0.0120(17)
C9 0.039(2) 0.047(2) 0.046(2) 0.0195(19) 0.0018(18) 0.0145(19)
C10 0.037(2) 0.038(2) 0.040(2) 0.0119(17) 0.0067(17) 0.0137(17)
C11 0.033(2) 0.037(2) 0.047(2) 0.0157(18) 0.0055(17) 0.0122(16)
C12 0.042(2) 0.039(2) 0.043(2) 0.0093(17) 0.0082(18) 0.0181(18)
C13 0.044(2) 0.052(2) 0.057(3) 0.026(2) 0.004(2) 0.016(2)
C14 0.050(2) 0.046(2) 0.039(2) 0.0153(18) 0.0081(19) 0.0224(19)
C15 0.050(3) 0.056(3) 0.055(3) 0.025(2) 0.009(2) 0.022(2)
C18 0.084(4) 0.066(3) 0.077(4) 0.044(3) 0.016(3) 0.039(3)
C4A 0.054(3) 0.065(3) 0.062(3) 0.036(2) 0.023(2) 0.025(2)
C19B 0.051(3) 0.051(3) 0.062(3) 0.028(2) 0.005(2) 0.018(2)
C1C 0.069(4) 0.077(4) 0.073(4) 0.018(3) 0.014(3) 0.010(3)
C16D 0.051(3) 0.069(3) 0.062(3) 0.025(2) 0.002(2) 0.027(2)
C17E 0.067(3) 0.072(3) 0.058(3) 0.024(2) 0.004(2) 0.041(3)
C1F 0.064(3) 0.075(4) 0.100(4) 0.024(3) 0.011(3) 0.033(3)

loop_
_atom_type_symbol
_atom_type_description
_atom_type_scat_dispersion_real
_atom_type_scat_dispersion_imag
_atom_type_scat_source
C C 0.0181 0.0091 'International Tables Vol C Tables 4.2.6.8 and 6.1.1.4'
H H 0.0000 0.0000 'International Tables Vol C Tables 4.2.6.8 and 6.1.1.4'
N N 0.0311 0.0180 'International Tables Vol C Tables 4.2.6.8 and 6.1.1.4'
O O 0.0492 0.0322 'International Tables Vol C Tables 4.2.6.8 and 6.1.1.4'
S S 0.3331 0.5567 'International Tables Vol C Tables 4.2.6.8 and 6.1.1.4'
F F 0.0727 0.0534 'International Tables Vol C Tables 4.2.6.8 and 6.1.1.4'
B B 0.0090 0.0039 'International Tables Vol C Tables 4.2.6.8 and 6.1.1.4'

loop_
_geom_angle_atom_site_label_1
_geom_angle_atom_site_label_2
_geom_angle_atom_site_label_3
_geom_angle
F1 B1 F2 109.2(3)
F1 B1 N1 110.5(4)
F2 B1 N1 111.3(4)
F1 B1 N2 109.6(4)
F2 B1 N2 108.0(3)
N1 B1 N2 108.2(3)
C7 N1 C6 112.6(3)
C7 N1 B1 122.9(3)
C6 N1 B1 124.3(3)
C13 N2 C10 117.4(3)
C13 N2 B1 117.1(3)
C10 N2 B1 125.6(3)
C13 N3 C12 116.4(3)
C12 N5 C14 131.4(3)
C7 S1 C1 90.45(19)
O1 S2 C1C 106.0(2)
O1 S2 C1F 106.7(2)
C1C S2 C1F 98.2(3)
C6 C1 C2 121.7(4)
C6 C1 S1 110.7(3)
C2 C1 S1 127.6(3)
C3 C2 C1 117.3(4)
C4A C3 C2 121.4(4)
C4A C5 C6 118.1(4)
C1 C6 C5 120.2(4)
C1 C6 N1 113.1(3)
C5 C6 N1 126.7(4)
N1 C7 C8 123.3(3)
N1 C7 S1 113.1(3)
C8 C7 S1 123.5(3)
C7 C8 C9 119.1(3)
C7 C8 C10 121.4(3)
C9 C8 C10 119.3(3)
N4 C9 C8 178.8(4)
C11 C10 N2 118.2(3)
C11 C10 C8 124.2(3)
N2 C10 C8 117.6(3)
C10 C11 C12 120.2(3)
N5 C12 N3 119.8(3)
N5 C12 C11 119.8(3)
N3 C12 C11 120.4(4)
N3 C13 N2 127.5(4)
C19B C14 C15 119.3(4)
C19B C14 N5 115.6(4)
C15 C14 N5 125.1(4)
C16D C15 C14 119.2(4)
C17E C18 C19B 120.4(4)
C3 C4A C5 121.3(4)
C14 C19B C18 120.6(4)
C17E C16D C15 121.7(4)
C16D C17E C18 118.8(4)

loop_
_geom_bond_atom_site_label_1
_geom_bond_atom_site_label_2
_geom_bond_distance
B1 F1 1.381(5)
B1 F2 1.383(5)
B1 N1 1.533(5)
B1 N2 1.568(5)
N1 C7 1.350(4)
N1 C6 1.409(5)
N2 C13 1.347(5)
N2 C10 1.382(4)
N3 C13 1.295(5)
N3 C12 1.369(5)
N4 C9 1.140(5)
N5 C12 1.351(5)
N5 C14 1.408(5)
O1 S2 1.489(3)
S1 C7 1.733(4)
S1 C1 1.750(4)
S2 C1C 1.776(5)
S2 C1F 1.777(5)
C1 C6 1.387(5)
C1 C2 1.393(5)
C2 C3 1.380(5)
C3 C4A 1.379(6)
C5 C4A 1.386(5)
C5 C6 1.388(5)
C7 C8 1.392(5)
C8 C9 1.422(5)
C8 C10 1.423(5)
C10 C11 1.373(5)
C11 C12 1.395(5)
C14 C19B 1.382(5)
C14 C15 1.389(5)
C15 C16D 1.384(5)
C18 C17E 1.378(6)
C18 C19B 1.383(6)
C16D C17E 1.373(6)
